data_1553750
loop_
_publ_author_name
'Guo, Jing'
'Lin, Zi-Hui'
'Chen, Kai-Bin'
'Xie, Ying'
'Chan, Albert S. C.'
'Weng, Jiang'
'Lu, Gui'

_publ_section_title
;
 Asymmetric amination of 2-substituted indolin-3-ones catalyzed by natural
 cinchona alkaloids
;
_journal_issue 7
_journal_name_full 'Organic Chemistry Frontiers'
_journal_page_first 1400
_journal_paper_doi 10.1039/C7QO00129K
_journal_volume 4
_journal_year 2017
_chemical_absolute_configuration unk
_chemical_formula_moiety 'C26 H31 N3 O6'
_chemical_formula_sum 'C26 H31 N3 O6'
_chemical_formula_weight 481.55
_space_group_crystal_system triclinic
_space_group_IT_number 1
_space_group_name_Hall 'P 1'
_space_group_name_H-M_alt 'P 1'
_symmetry_Int_Tables_number 1
_atom_sites_solution_primary direct
_audit_creation_date 2016-12-27
_audit_creation_method
;
Olex2 1.2
(compiled 2016.11.30 svn.r3356 for OlexSys, GUI svn.r5269)
;
_audit_update_record
;
2016-12-27 deposited with the CCDC.
2017-04-18 downloaded from the CCDC.
;
_cell_angle_alpha 109.875(3)
_cell_angle_beta 108.593(3)
_cell_angle_gamma 107.103(3)
_cell_formula_units_Z 1
_cell_length_a 9.0047(3)
_cell_length_b 9.2247(3)
_cell_length_c 9.4826(3)
_cell_measurement_reflns_used 18387
_cell_measurement_temperature 100
_cell_measurement_theta_max 72.2790
_cell_measurement_theta_min 5.6930
_cell_volume 626.45(5)
_computing_cell_refinement 'CrysAlisPro 1.171.38.41 (Rigaku OD, 2015)'
_computing_data_collection 'CrysAlisPro 1.171.38.41 (Rigaku OD, 2015)'
_computing_data_reduction 'CrysAlisPro 1.171.38.41 (Rigaku OD, 2015)'
_computing_molecular_graphics 'Olex2 (Dolomanov et al., 2009)'
_computing_publication_material 'Olex2 (Dolomanov et al., 2009)'
_computing_structure_refinement 'olex2.refine (Bourhis et al., 2015)'
_computing_structure_solution 'XS (Sheldrick, 2008)'
_diffrn_ambient_temperature 100
_diffrn_detector 'CCD plate'
_diffrn_detector_area_resol_mean 8.2417
_diffrn_detector_type Onyx
_diffrn_measured_fraction_theta_full 0.9929
_diffrn_measured_fraction_theta_max 0.9915
_diffrn_measurement_details
;
List of Runs (angles in degrees, time in seconds):

  # Type    Start    End  Width  t~exp~   \w     \q     \k     \f   Frames
#--------------------------------------------------------------------------
  1  \w   -126.00 -79.00   1.00    3.00    --  -44.40 -99.00   0.00   47
  2  \w   -126.00 -79.00   1.00    3.00    --  -44.40 -99.00 -60.00   47
  3  \w   -118.00 -73.00   1.00    3.00    --  -44.40-125.00   0.00   45
  4  \w   -118.00 -73.00   1.00    3.00    --  -44.40-125.00 120.00   45
  5  \w     73.00 118.00   1.00    3.00    --   44.40 125.00-150.00   45
  6  \w     19.00 114.00   1.00    3.00    --   44.40  57.00  30.00   95
  7  \w     19.00 114.00   1.00    3.00    --   44.40  57.00 120.00   95
  8  \w   -164.00 -58.00   1.00    5.00    --  -90.00 -77.00  60.00  106
  9  \w   -160.00 -63.00   1.00    5.00    --  -90.00 -61.00  60.00   97
 10  \w   -160.00 -63.00   1.00    5.00    --  -90.00 -61.00  90.00   97
 11  \w   -173.00 -80.00   1.00    5.00    --  -90.00 -94.00 -60.00   93
 12  \w   -160.00 -66.00   1.00    5.00    --  -90.00 -51.00  62.15   94
 13  \w     26.00 121.00   1.00    5.00    --  100.00-125.00 -30.00   95
 14  \w     29.00 124.00   1.00    5.00    --  100.00 -45.00 150.00   95
 15  \w     29.00 124.00   1.00    5.00    --  100.00 -45.00  60.00   95
 16  \w     68.00 174.00   1.00    5.00    --  100.00  77.00   0.00  106
 17  \w     68.00 174.00   1.00    5.00    --  100.00  77.00  30.00  106
 18  \w     21.00 139.00   1.00    5.00    --  100.00 -15.00  60.00  118
 19  \w     26.00 121.00   1.00    5.00    --  100.00-125.00 -60.00   95
 20  \w     68.00 174.00   1.00    5.00    --  100.00  77.00  90.00  106
 21  \w     30.00 127.00   1.00    5.00    --  100.00 -61.00  30.00   97
 22  \w     68.00 174.00   1.00    5.00    --  100.00  77.00  60.00  106
 23  \w     73.00 170.00   1.00    5.00    --  100.00  61.00  90.00   97
 24  \w     76.00 171.00   1.00    5.00    --  100.00  41.00 -36.00   95
 25  \w     76.00 171.00   1.00    5.00    --  100.00  45.00   0.00   95
 26  \w     73.00 174.00   1.00    5.00    --  100.00 125.00 150.00  101
 27  \w     73.00 174.00   1.00    5.00    --  100.00 125.00-180.00  101
 28  \w     73.00 174.00   1.00    5.00    --  100.00 125.00  60.00  101
 29  \w     30.00  56.00   1.00    5.00    --  100.00 -45.00   0.00   26
 30  \w     95.00 122.00   1.00    5.00    --  100.00  45.00  60.00   27
 31  \w     70.00  96.00   1.00    5.00    --  100.00  77.00 120.00   26
 32  \w    123.00 150.00   1.00    5.00    --  100.00  61.00 -60.00   27
 33  \w      7.00  32.00   1.00    3.00    --   42.00  89.00  44.78   25
 34  \w     22.00  49.00   1.00    3.00    --   44.40  40.00 -39.00   27
 35  \w     21.00  48.00   1.00    3.00    --   44.40  57.00-150.00   27
 36  \w     26.00  98.00   1.00    3.00    --   44.40-125.00 -90.00   72
 37  \w     26.00  53.00   1.00    3.00    --   44.40  37.00 120.00   27
 38  \w     13.00  38.00   1.00    3.00    --   46.00  82.00 -91.78   25
 39  \w     17.00  42.00   1.00    3.00    --   50.00  82.00 158.77   25
 40  \w     22.00  47.00   1.00    3.00    --   54.00  78.00 -25.99   25
 41  \w     22.00  47.00   1.00    3.00    --   54.00  78.00 104.26   25
 42  \w     36.00  62.00   1.00    3.00    --   62.00  75.00 159.72   26
 43  \w     37.00  63.00   1.00    3.00    --   62.00  75.00-109.23   26
 44  \w     31.00  63.00   1.00    3.00    --   62.00  75.00-157.17   32
 45  \w     36.00  62.00   1.00    3.00    --   62.00  75.00 -15.42   26
 46  \w     31.00  57.00   1.00    3.00    --   62.00  76.00  49.39   26
 47  \w     84.00 135.00   1.00    3.00    --   62.00  75.00 159.72   51
 48  \w    109.00 135.00   1.00    3.00    --   62.00  75.00-157.17   26
 49  \w     96.00 122.00   1.00    3.00    --   66.00  77.00 108.59   26
 50  \w     40.00  66.00   1.00    3.00    --   66.00  77.00 108.59   26
 51  \w     34.00  60.00   1.00    3.00    --   66.00  77.00  -2.46   26
 52  \w     40.00  67.00   1.00    3.00    --   70.00  76.00 -86.71   27
 53  \w    118.00 144.00   1.00    5.00    --   74.00  76.00-149.34   26
 54  \w     44.00  70.00   1.00    5.00    --   74.00  76.00-149.34   26
 55  \w     43.00  69.00   1.00    5.00    --   74.00  75.00  60.18   26
 56  \w    -87.00 -61.00   1.00    5.00    --  -90.00 -71.00 -91.95   26
 57  \w    -84.00 -58.00   1.00    5.00    --  -90.00 -77.00-120.00   26
 58  \w    -84.00 -58.00   1.00    5.00    --  -90.00 -77.00   0.00   26
 59  \w    -87.00 -61.00   1.00    5.00    --  -90.00 -75.00-100.77   26
 60  \w    -86.00 -60.00   1.00    5.00    --  -90.00 -72.00  36.58   26
 61  \w    -84.00 -58.00   1.00    5.00    --  -90.00 -77.00  90.00   26
 62  \w    -86.00 -60.00   1.00    5.00    --  -90.00 -76.00 139.48   26
 63  \w    -88.00 -62.00   1.00    5.00    --  -90.00 -73.00-166.18   26
 64  \w    -87.00 -61.00   1.00    5.00    --  -90.00 -70.00  62.16   26
 65  \w    -88.00 -62.00   1.00    5.00    --  -90.00 -67.00 -34.27   26
 66  \w    -83.00 -58.00   1.00    5.00    --  -90.00 -77.00 -60.00   25
 67  \w    -86.00 -60.00   1.00    5.00    --  -90.00 -76.00 131.47   26
 68  \w    -89.00 -63.00   1.00    5.00    --  -90.00 -61.00  -3.60   26
 69  \w    -83.00 -58.00   1.00    5.00    --  -90.00 -77.00-150.00   25
 70  \w    -83.00 -58.00   1.00    5.00    --  -90.00 -77.00 165.49   25
 71  \w     68.00  99.00   1.00    5.00    --  100.00  77.00 120.00   31
 72  \w     73.00  99.00   1.00    5.00    --  100.00  61.00 -30.00   26
 73  \w    109.00 139.00   1.00    5.00    --  100.00  45.00-180.00   30
 74  \w     74.00 100.00   1.00    5.00    --  100.00 -94.00-120.00   26
 75  \w     89.00 115.00   1.00    5.00    --  100.00-125.00-150.00   26
 76  \w     62.00  88.00   1.00    5.00    --  100.00-125.00  60.00   26
 77  \w     33.00  59.00   1.00    5.00    --  100.00-125.00  60.00   26
 78  \w     38.00  67.00   1.00    5.00    --  100.00 -94.00   0.00   29
 79  \w     79.00 108.00   1.00    5.00    --  100.00  77.00-150.00   29
 80  \w     81.00 132.00   1.00    5.00    --  100.00  61.00   0.00   51
 81  \w     65.00  91.00   1.00    5.00    --  100.00 -61.00 -90.00   26
 82  \w     32.00  58.00   1.00    5.00    --  100.00 -61.00 -90.00   26
 83  \w     98.00 149.00   1.00    5.00    --  100.00  77.00-120.00   51
 84  \w     68.00  94.00   1.00    5.00    --  100.00  77.00-120.00   26
 85  \w     72.00 103.00   1.00    5.00    --  100.00 -94.00   0.00   31
 86  \w     70.00 104.00   1.00    5.00    --  100.00-125.00   0.00   34
 87  \w     41.00  67.00   1.00    5.00    --  100.00-125.00   0.00   26
 88  \w     58.00 104.00   1.00    5.00    --  100.00 -94.00-180.00   46
 89  \w     92.00 117.00   1.00    5.00    --  100.00-125.00 120.00   25
 90  \w     77.00 106.00   1.00    5.00    --  100.00  45.00-180.00   29
 91  \w     28.00  54.00   1.00    5.00    --  100.00-125.00 120.00   26
 92  \w     99.00 125.00   1.00    5.00    --  100.00  77.00 -90.00   26
 93  \w     68.00  96.00   1.00    5.00    --  100.00  77.00 -90.00   28
 94  \w    115.00 152.00   1.00    5.00    --  100.00  77.00 120.00   37
 95  \w     69.00 102.00   1.00    5.00    --  100.00  77.00-180.00   33
 96  \w    105.00 134.00   1.00    5.00    --  100.00 125.00 120.00   29
 97  \w      7.00  33.00   1.00    3.00    --   42.00  89.00  44.78   26
 98  \w   -118.00 -73.00   1.00    3.00    --  -44.40-125.00 -60.00   45
 99  \w      2.00  98.00   1.00    3.00    --   44.40-125.00   0.00   96
100  \w     17.00  45.00   1.00    3.00    --   50.00  82.00 158.77   28
101  \w     17.00  45.00   1.00    3.00    --   50.00  82.00 117.02   28
102  \w     17.00  46.00   1.00    3.00    --   50.00  81.00  37.67   29
103  \w     18.00  46.00   1.00    3.00    --   50.00  80.00-127.11   28
104  \w     22.00  49.00   1.00    3.00    --   54.00  78.00 -25.99   27
105  \w     27.00 131.00   1.00    3.00    --   58.00  75.00 -79.72  104
106  \w     31.00 136.00   1.00    3.00    --   62.00  76.00  49.39  105
107  \w     31.00 135.00   1.00    3.00    --   62.00  75.00 -15.42  104
108  \w     34.00 140.00   1.00    3.00    --   66.00  77.00 108.59  106
109  \w     39.00 104.00   1.00    3.00    --   70.00  76.00 -86.71   65
110  \w    135.00 162.00   1.00    5.00    --  100.00  61.00-180.00   27
111  \w    106.00 132.00   1.00    5.00    --  100.00  61.00-150.00   26
112  \w    102.00 128.00   1.00    5.00    --  100.00  61.00 -90.00   26
113  \w     54.00  80.00   1.00    5.00    --  100.00 -94.00  90.00   26
114  \w    129.00 155.00   1.00    5.00    --  100.00  55.00 132.00   26
115  \w     75.00 101.00   1.00    5.00    --  100.00  61.00-180.00   26
;
_diffrn_measurement_device 'four-circle diffractometer'
_diffrn_measurement_device_type 'Xcalibur, Onyx, Nova'
_diffrn_measurement_method '\w scans'
_diffrn_orient_matrix_type 'CrysAlisPro convention (1999,Acta A55,543-557)'
_diffrn_orient_matrix_UB_11 -0.1227838000
_diffrn_orient_matrix_UB_12 -0.1120657000
_diffrn_orient_matrix_UB_13 0.0436672000
_diffrn_orient_matrix_UB_21 0.1482329000
_diffrn_orient_matrix_UB_22 -0.0374569000
_diffrn_orient_matrix_UB_23 0.0898614000
_diffrn_orient_matrix_UB_31 0.0622785000
_diffrn_orient_matrix_UB_32 0.1601575000
_diffrn_orient_matrix_UB_33 0.1677448000
_diffrn_radiation_monochromator mirror
_diffrn_radiation_probe x-ray
_diffrn_radiation_type 'Cu K\a'
_diffrn_radiation_wavelength 1.54184
_diffrn_reflns_av_R_equivalents 0.0757
_diffrn_reflns_av_unetI/netI 0.0363
_diffrn_reflns_limit_h_max 11
_diffrn_reflns_limit_h_min -11
_diffrn_reflns_limit_k_max 11
_diffrn_reflns_limit_k_min -11
_diffrn_reflns_limit_l_max 11
_diffrn_reflns_limit_l_min -11
_diffrn_reflns_number 24247
_diffrn_reflns_theta_full 72.3189
_diffrn_reflns_theta_max 72.32
_diffrn_reflns_theta_min 5.72
_diffrn_source 'micro-focus sealed X-ray tube'
_diffrn_source_type 'Nova (Cu) X-ray Source'
_exptl_absorpt_coefficient_mu 0.750
_exptl_absorpt_correction_T_max 1.00000
_exptl_absorpt_correction_T_min 0.63650
_exptl_absorpt_correction_type multi-scan
_exptl_absorpt_process_details
;
CrysAlisPro 1.171.38.41 (Rigaku Oxford Diffraction, 2015)
Empirical absorption correction using spherical harmonics,
 implemented in SCALE3 ABSPACK scaling algorithm.
;
_exptl_crystal_colour colourless
_exptl_crystal_colour_primary colourless
_exptl_crystal_density_diffrn 1.2764
_exptl_crystal_description block
_exptl_crystal_F_000 256.8698
_exptl_crystal_size_max 0.3
_exptl_crystal_size_mid 0.2
_exptl_crystal_size_min 0.1
_refine_diff_density_max 0.1923
_refine_diff_density_min -0.1768
_refine_diff_density_rms 0.0376
_refine_ls_abs_structure_details 'Flack, H. D. (1983). Acta Cryst. A39, 876-881.'
_refine_ls_abs_structure_Flack 0.10(13)
_refine_ls_d_res_high 0.8091
_refine_ls_d_res_low 7.7405
_refine_ls_goodness_of_fit_ref 1.0608
_refine_ls_hydrogen_treatment constr
_refine_ls_matrix_type full
_refine_ls_number_constraints 48
_refine_ls_number_parameters 322
_refine_ls_number_reflns 4674
_refine_ls_number_restraints 0
_refine_ls_restrained_S_all 1.0608
_refine_ls_R_factor_all 0.0421
_refine_ls_R_factor_gt 0.0417
_refine_ls_shift/su_max 0.0005
_refine_ls_shift/su_mean 0.0002
_refine_ls_structure_factor_coef Fsqd
_refine_ls_weighting_details 'w=1/[\s^2^(Fo^2^)+(0.0876P)^2^+0.0895P] where P=(Fo^2^+2Fc^2^)/3'
_refine_ls_weighting_scheme calc
_refine_ls_wR_factor_gt 0.1210
_refine_ls_wR_factor_ref 0.1220
_reflns_Friedel_coverage 0.895
_reflns_limit_h_max 11
_reflns_limit_h_min -11
_reflns_limit_k_max 11
_reflns_limit_k_min -11
_reflns_limit_l_max 11
_reflns_limit_l_min -11
_reflns_number_gt 4625
_reflns_number_total 4674
_reflns_threshold_expression I>=2u(I)
_cod_data_source_file c7qo00129k2.cif
_cod_data_source_block gj_160918
_cod_original_sg_symbol_Hall ' P 1'
_cod_database_code 1553750
_reflns_odcompleteness_completeness 99.29
_reflns_odcompleteness_iscentric 1
_reflns_odcompleteness_theta 71.98
_olex2_refinement_description
;
1. Fixed Uiso
 At 1.2 times of:
  All C(H) groups, All N(H) groups
 At 1.5 times of:
  All C(H,H,H) groups
2.a Aromatic/amide H refined with riding coordinates:
 C18(H18), C24(H24), C13(H13), C14(H14), C23(H23), C25(H25), C31(H31),
 C21(H21), C20(H20), N7(H7)
2.b Idealised Me refined as rotating group:
 C17(H17a,H17b,H17c), C22(H22a,H22b,H22c), C28(H28a,H28b,H28c), C32(H32a,H32b,
 H32c), C33(H33a,H33b,H33c), C34(H34a,H34b,H34c), C35(H35a,H35b,H35c)
;
_olex2_submission_special_instructions 'No special instructions were received'
_oxdiff_exptl_absorpt_empirical_details
;
Empirical correction (ABSPACK) includes:
- Absorption correction using spherical harmonics
- Frame scaling
;
_oxdiff_exptl_absorpt_empirical_full_max 3.499
_oxdiff_exptl_absorpt_empirical_full_min 0.414

loop_
_space_group_symop_id
_space_group_symop_operation_xyz
1 x,y,z

loop_
_atom_site_label
_atom_site_type_symbol
_atom_site_fract_x
_atom_site_fract_y
_atom_site_fract_z
_atom_site_U_iso_or_equiv
_atom_site_adp_type
_atom_site_occupancy
_atom_site_refinement_flags_posn
O1 O 0.52403(17) 0.81344(17) 0.22993(17) 0.0311(3) Uani 1.000000 .
O2 O 0.10150(16) 0.80441(17) 0.07046(17) 0.0296(3) Uani 1.000000 .
O3 O 0.44173(17) 1.20499(18) -0.01670(18) 0.0328(3) Uani 1.000000 .
O4 O 0.71810(17) 1.29929(17) 0.18910(17) 0.0299(3) Uani 1.000000 .
O5 O 0.03670(17) 0.7471(2) -0.29112(18) 0.0342(3) Uani 1.000000 .
O6 O 0.29978(17) 1.08811(17) 0.24819(17) 0.0302(3) Uani 1.000000 .
N7 N 0.50942(18) 1.05613(19) 0.12223(19) 0.0256(3) Uani 1.000000 .
N8 N 0.34029(19) 0.9258(2) 0.0408(2) 0.0246(3) Uani 1.000000 .
N9 N 0.29558(19) 0.62659(19) -0.03113(19) 0.0242(3) Uani 1.000000 .
C10 C 0.2344(2) 0.9309(2) 0.1200(2) 0.0258(4) Uani 1.000000 .
C11 C 0.1490(2) 0.4663(2) -0.1582(2) 0.0263(4) Uani 1.000000 .
C12 C 0.2980(2) 0.7590(2) -0.0891(2) 0.0243(4) Uani 1.000000 .
C13 C -0.0374(3) 0.1639(3) -0.3188(3) 0.0391(5) Uani 1.000000 .
C14 C 0.1209(3) 0.3004(3) -0.1837(3) 0.0326(4) Uani 1.000000 .
C15 C 0.3987(2) 0.6702(2) 0.1333(2) 0.0259(4) Uani 1.000000 .
C16 C 0.0293(2) 0.4905(3) -0.2724(2) 0.0291(4) Uani 1.000000 .
C17 C 0.3522(3) 0.5380(3) 0.1918(3) 0.0320(4) Uani 1.000000 .
C18 C -0.1283(3) 0.3530(3) -0.4061(3) 0.0379(5) Uani 1.000000 .
C19 C 0.5465(2) 1.1895(2) 0.0871(2) 0.0250(4) Uani 1.000000 .
C20 C 0.5513(2) 0.7244(3) -0.1321(3) 0.0313(4) Uani 1.000000 .
C21 C 0.6624(3) 0.7372(3) -0.2061(3) 0.0359(5) Uani 1.000000 .
C22 C 0.9969(3) 1.5192(3) 0.2958(3) 0.0342(4) Uani 1.000000 .
C23 C 0.4010(3) 0.8427(3) -0.2825(3) 0.0323(4) Uani 1.000000 .
C24 C -0.1623(3) 0.1880(3) -0.4265(3) 0.0415(5) Uani 1.000000 .
C25 C 0.5112(3) 0.8536(3) -0.3578(3) 0.0372(5) Uani 1.000000 .
C26 C 0.1025(2) 0.6732(3) -0.2296(2) 0.0275(4) Uani 1.000000 .
C27 C 0.4199(2) 0.7754(2) -0.1706(2) 0.0256(4) Uani 1.000000 .
C28 C 0.2124(4) 1.0215(3) 0.4464(3) 0.0432(5) Uani 1.000000 .
C29 C 0.8113(2) 1.4318(3) 0.1525(3) 0.0304(4) Uani 1.000000 .
C30 C 0.2075(3) 1.1236(3) 0.3510(3) 0.0297(4) Uani 1.000000 .
C31 C 0.6410(3) 0.8012(3) -0.3197(3) 0.0355(4) Uani 1.000000 .
C32 C 0.0224(3) 1.0848(3) 0.2392(3) 0.0410(5) Uani 1.000000 .
C33 C 0.8029(3) 1.3410(4) -0.0180(3) 0.0512(6) Uani 1.000000 .
C34 C 0.3197(3) 1.3156(3) 0.4720(3) 0.0391(5) Uani 1.000000 .
C35 C 0.7388(3) 1.5601(3) 0.1620(4) 0.0537(7) Uani 1.000000 .
H18 H -0.2104(3) 0.3711(3) -0.4815(3) 0.0454(6) Uiso 1.000000 R
H24 H -0.2708(3) 0.0919(3) -0.5140(3) 0.0498(6) Uiso 1.000000 R
H13 H -0.0608(3) 0.0496(3) -0.3380(3) 0.0469(6) Uiso 1.000000 R
H14 H 0.2058(3) 0.2814(3) -0.1122(3) 0.0391(5) Uiso 1.000000 R
H23 H 0.3135(3) 0.8810(3) -0.3075(3) 0.0388(5) Uiso 1.000000 R
H25 H 0.4969(3) 0.8974(3) -0.4360(3) 0.0446(6) Uiso 1.000000 R
H31 H 0.7155(3) 0.8091(3) -0.3715(3) 0.0426(5) Uiso 1.000000 R
H21 H 0.7522(3) 0.7023(3) -0.1787(3) 0.0431(5) Uiso 1.000000 R
H20 H 0.5658(2) 0.6802(3) -0.0543(3) 0.0376(5) Uiso 1.000000 R
H7 H 0.59407(18) 1.05281(19) 0.19765(19) 0.0308(4) Uiso 1.000000 R
H17a H 0.400(2) 0.4575(14) 0.157(2) 0.0480(6) Uiso 1.000000 GR
H17b H 0.402(2) 0.5966(3) 0.3155(3) 0.0480(6) Uiso 1.000000 GR
H17c H 0.2242(3) 0.4740(16) 0.1403(18) 0.0480(6) Uiso 1.000000 GR
H22a H 0.9969(5) 1.573(2) 0.4045(3) 0.0513(7) Uiso 1.000000 GR
H22b H 1.0403(9) 1.4331(5) 0.2935(15) 0.0513(7) Uiso 1.000000 GR
H22c H 1.0733(6) 1.6079(17) 0.2819(13) 0.0513(7) Uiso 1.000000 GR
H28a H 0.142(2) 0.8978(3) 0.3658(4) 0.0648(8) Uiso 1.000000 GR
H28b H 0.3342(5) 1.046(2) 0.511(2) 0.0648(8) Uiso 1.000000 GR
H28c H 0.164(3) 1.055(2) 0.524(2) 0.0648(8) Uiso 1.000000 GR
H32a H 0.0244(4) 1.133(2) 0.1621(18) 0.0615(7) Uiso 1.000000 GR
H32b H -0.0511(7) 0.9594(3) 0.173(2) 0.0615(7) Uiso 1.000000 GR
H32c H -0.0260(10) 1.137(2) 0.3101(3) 0.0615(7) Uiso 1.000000 GR
H33a H 0.846(3) 1.255(2) -0.0192(10) 0.0768(10) Uiso 1.000000 GR
H33b H 0.6811(5) 1.283(3) -0.1071(4) 0.0768(10) Uiso 1.000000 GR
H33c H 0.876(2) 1.4258(6) -0.0382(13) 0.0768(10) Uiso 1.000000 GR
H34a H 0.4414(6) 1.3385(4) 0.5340(19) 0.0587(7) Uiso 1.000000 GR
H34b H 0.315(2) 1.3793(3) 0.4078(4) 0.0587(7) Uiso 1.000000 GR
H34c H 0.2751(17) 1.3530(6) 0.5525(17) 0.0587(7) Uiso 1.000000 GR
H35a H 0.6220(14) 1.5047(10) 0.0650(17) 0.0806(11) Uiso 1.000000 GR
H35b H 0.730(3) 1.602(2) 0.2674(15) 0.0806(11) Uiso 1.000000 GR
H35c H 0.8171(17) 1.6579(16) 0.160(3) 0.0806(11) Uiso 1.000000 GR

loop_
_atom_site_aniso_label
_atom_site_aniso_U_11
_atom_site_aniso_U_22
_atom_site_aniso_U_33
_atom_site_aniso_U_12
_atom_site_aniso_U_13
_atom_site_aniso_U_23
O1 0.0258(7) 0.0271(7) 0.0278(7) 0.0074(6) 0.0049(5) 0.0110(6)
O2 0.0217(6) 0.0262(7) 0.0338(7) 0.0064(5) 0.0132(5) 0.0106(6)
O3 0.0246(6) 0.0345(8) 0.0402(8) 0.0132(6) 0.0118(6) 0.0222(7)
O4 0.0227(6) 0.0263(7) 0.0321(7) 0.0041(5) 0.0083(5) 0.0153(6)
O5 0.0238(7) 0.0420(8) 0.0328(7) 0.0144(6) 0.0087(5) 0.0184(6)
O6 0.0286(7) 0.0245(7) 0.0321(7) 0.0079(6) 0.0157(6) 0.0099(6)
N7 0.0169(7) 0.0237(8) 0.0277(8) 0.0054(6) 0.0059(6) 0.0109(7)
N8 0.0181(7) 0.0233(8) 0.0276(8) 0.0065(6) 0.0093(6) 0.0109(7)
N9 0.0194(7) 0.0232(8) 0.0247(7) 0.0065(6) 0.0087(6) 0.0101(6)
C10 0.0228(8) 0.0251(9) 0.0264(9) 0.0103(7) 0.0092(7) 0.0117(8)
C11 0.0209(8) 0.0248(9) 0.0243(9) 0.0043(7) 0.0113(7) 0.0067(8)
C12 0.0188(8) 0.0250(9) 0.0238(8) 0.0077(7) 0.0069(7) 0.0111(7)
C13 0.0401(12) 0.0255(10) 0.0342(11) 0.0005(9) 0.0207(9) 0.0055(9)
C14 0.0301(10) 0.0273(10) 0.0340(10) 0.0076(8) 0.0180(8) 0.0101(8)
C15 0.0215(8) 0.0263(9) 0.0259(9) 0.0097(7) 0.0087(7) 0.0115(8)
C16 0.0215(9) 0.0316(10) 0.0236(9) 0.0050(8) 0.0098(7) 0.0088(8)
C17 0.0303(9) 0.0305(10) 0.0312(9) 0.0104(8) 0.0120(8) 0.0156(8)
C18 0.0245(9) 0.0443(12) 0.0269(10) 0.0019(9) 0.0095(8) 0.0127(9)
C19 0.0234(8) 0.0242(9) 0.0283(9) 0.0112(7) 0.0130(7) 0.0122(8)
C20 0.0234(9) 0.0364(11) 0.0321(10) 0.0125(8) 0.0118(8) 0.0162(9)
C21 0.0215(9) 0.0404(12) 0.0391(11) 0.0110(9) 0.0130(8) 0.0155(10)
C22 0.0246(9) 0.0280(10) 0.0444(12) 0.0072(8) 0.0142(9) 0.0173(9)
C23 0.0302(10) 0.0356(10) 0.0325(10) 0.0141(8) 0.0154(8) 0.0175(9)
C24 0.0318(10) 0.0359(11) 0.0275(10) -0.0060(9) 0.0112(8) 0.0055(9)
C25 0.0400(11) 0.0405(12) 0.0359(11) 0.0157(10) 0.0217(9) 0.0216(10)
C26 0.0173(8) 0.0345(10) 0.0245(9) 0.0087(7) 0.0085(7) 0.0114(8)
C27 0.0188(8) 0.0227(9) 0.0242(9) 0.0040(7) 0.0069(7) 0.0072(7)
C28 0.0618(15) 0.0373(12) 0.0441(13) 0.0264(11) 0.0317(11) 0.0237(11)
C29 0.0227(9) 0.0295(10) 0.0428(11) 0.0097(8) 0.0171(8) 0.0213(9)
C30 0.0327(10) 0.0258(10) 0.0310(10) 0.0131(8) 0.0177(8) 0.0116(8)
C31 0.0280(9) 0.0337(11) 0.0354(11) 0.0061(8) 0.0183(8) 0.0102(9)
C32 0.0351(11) 0.0399(12) 0.0464(12) 0.0219(10) 0.0183(10) 0.0155(11)
C33 0.0340(12) 0.0687(18) 0.0389(12) 0.0087(11) 0.0184(10) 0.0246(13)
C34 0.0442(12) 0.0286(11) 0.0409(11) 0.0136(9) 0.0223(10) 0.0130(9)
C35 0.0289(11) 0.0395(13) 0.098(2) 0.0155(10) 0.0267(13) 0.0416(15)

loop_
_atom_type_symbol
_atom_type_scat_dispersion_real
_atom_type_scat_dispersion_imag
_atom_type_scat_Cromer_Mann_a1
_atom_type_scat_Cromer_Mann_a2
_atom_type_scat_Cromer_Mann_a3
_atom_type_scat_Cromer_Mann_a4
_atom_type_scat_Cromer_Mann_b1
_atom_type_scat_Cromer_Mann_b2
_atom_type_scat_Cromer_Mann_b3
_atom_type_scat_Cromer_Mann_b4
_atom_type_scat_Cromer_Mann_c
_atom_type_scat_source
_atom_type_scat_dispersion_source
H 0.00000 0.00000 0.49300 0.32291 0.14019 0.04081 10.51090 26.12570 3.14236 57.79970 0.0030380000826 'International Tables Volume C Table 6.1.1.4 (pp. 500-502)' 'Henke, Gullikson and Davis, At. Data and Nucl. Data Tables, 1993, 54, 2'
C 0.01920 0.00962 2.31000 1.02000 1.58860 0.86500 20.84390 10.20750 0.56870 51.65120 0.215599998832 'International Tables Volume C Table 6.1.1.4 (pp. 500-502)' 'Henke, Gullikson and Davis, At. Data and Nucl. Data Tables, 1993, 54, 2'
O 0.05239 0.03377 3.04850 2.28680 1.54630 0.86700 13.27710 5.70110 0.32390 32.90890 0.250800013542 'International Tables Volume C Table 6.1.1.4 (pp. 500-502)' 'Henke, Gullikson and Davis, At. Data and Nucl. Data Tables, 1993, 54, 2'
N 0.03256 0.01839 12.21260 3.13220 2.01250 1.16630 0.00570 9.89330 28.99750 0.58260 -11.5290002823 'International Tables Volume C Table 6.1.1.4 (pp. 500-502)' 'Henke, Gullikson and Davis, At. Data and Nucl. Data Tables, 1993, 54, 2'

loop_
_geom_angle_atom_site_label_1
_geom_angle_atom_site_label_2
_geom_angle_atom_site_label_3
_geom_angle
C29 O4 C19 120.92(14)
C30 O6 C10 120.11(14)
C19 N7 N8 120.61(14)
H7 N7 N8 119.69(9)
H7 N7 C19 119.69(9)
C10 N8 N7 119.66(15)
C12 N8 N7 118.64(14)
C12 N8 C10 117.54(14)
C12 N9 C11 108.90(14)
C15 N9 C11 127.28(15)
C15 N9 C12 122.40(15)
O6 C10 O2 127.95(18)
N8 C10 O2 121.24(17)
N8 C10 O6 110.80(15)
C14 C11 N9 128.70(18)
C16 C11 N9 110.54(16)
C16 C11 C14 120.63(17)
N9 C12 N8 114.45(14)
C26 C12 N8 109.59(15)
C26 C12 N9 101.52(14)
C27 C12 N8 111.46(14)
C27 C12 N9 109.99(15)
C27 C12 C26 109.32(14)
C24 C13 C14 122.7(2)
H13 C13 C14 118.65(14)
H13 C13 C24 118.65(13)
C13 C14 C11 116.8(2)
H14 C14 C11 121.58(12)
H14 C14 C13 121.58(14)
N9 C15 O1 120.62(16)
C17 C15 O1 121.09(16)
C17 C15 N9 118.29(16)
C18 C16 C11 121.6(2)
C26 C16 C11 109.21(16)
C26 C16 C18 129.2(2)
H17a C17 C15 109.5
H17b C17 C15 109.5
H17b C17 H17a 109.5
H17c C17 C15 109.5
H17c C17 H17a 109.5
H17c C17 H17b 109.5
C24 C18 C16 118.1(2)
H18 C18 C16 120.97(14)
H18 C18 C24 120.97(13)
O4 C19 O3 127.14(17)
N7 C19 O3 125.28(17)
N7 C19 O4 107.58(15)
C27 C20 C21 120.80(18)
H20 C20 C21 119.60(12)
H20 C20 C27 119.60(11)
C31 C21 C20 119.60(19)
H21 C21 C20 120.20(12)
H21 C21 C31 120.20(12)
H22a C22 C29 109.5
H22b C22 C29 109.5
H22b C22 H22a 109.5
H22c C22 C29 109.5
H22c C22 H22a 109.5
H22c C22 H22b 109.5
C27 C23 C25 119.59(19)
H23 C23 C25 120.21(12)
H23 C23 C27 120.21(12)
C18 C24 C13 119.93(19)
H24 C24 C13 120.04(13)
H24 C24 C18 120.04(13)
C31 C25 C23 120.58(19)
H25 C25 C23 119.71(12)
H25 C25 C31 119.71(12)
C12 C26 O5 124.44(18)
C16 C26 O5 129.57(18)
C16 C26 C12 105.87(16)
C20 C27 C12 120.13(17)
C23 C27 C12 120.45(17)
C23 C27 C20 119.42(18)
H28a C28 C30 109.5
H28b C28 C30 109.5
H28b C28 H28a 109.5
H28c C28 C30 109.5
H28c C28 H28a 109.5
H28c C28 H28b 109.5
C22 C29 O4 102.05(15)
C33 C29 O4 108.37(18)
C33 C29 C22 111.57(17)
C35 C29 O4 111.59(17)
C35 C29 C22 109.96(19)
C35 C29 C33 112.8(2)
C28 C30 O6 109.23(17)
C32 C30 O6 110.33(16)
C32 C30 C28 112.77(18)
C34 C30 O6 102.04(15)
C34 C30 C28 110.76(18)
C34 C30 C32 111.18(18)
C25 C31 C21 119.99(19)
H31 C31 C21 120.00(12)
H31 C31 C25 120.00(12)
H32a C32 C30 109.5
H32b C32 C30 109.5
H32b C32 H32a 109.5
H32c C32 C30 109.5
H32c C32 H32a 109.5
H32c C32 H32b 109.5
H33a C33 C29 109.5
H33b C33 C29 109.5
H33b C33 H33a 109.5
H33c C33 C29 109.5
H33c C33 H33a 109.5
H33c C33 H33b 109.5
H34a C34 C30 109.5
H34b C34 C30 109.5
H34b C34 H34a 109.5
H34c C34 C30 109.5
H34c C34 H34a 109.5
H34c C34 H34b 109.5
H35a C35 C29 109.5
H35b C35 C29 109.5
H35b C35 H35a 109.5
H35c C35 C29 109.5
H35c C35 H35a 109.5
H35c C35 H35b 109.5

loop_
_geom_bond_atom_site_label_1
_geom_bond_atom_site_label_2
_geom_bond_distance
O1 C15 1.225(2)
O2 C10 1.209(2)
O3 C19 1.209(2)
O4 C19 1.345(2)
O4 C29 1.479(2)
O5 C26 1.202(2)
O6 C10 1.330(2)
O6 C30 1.485(2)
N7 N8 1.379(2)
N7 C19 1.358(2)
N7 H7 0.8800
N8 C10 1.390(2)
N8 C12 1.449(2)
N9 C11 1.417(2)
N9 C12 1.498(2)
N9 C15 1.373(2)
C11 C14 1.396(3)
C11 C16 1.395(3)
C12 C26 1.571(2)
C12 C27 1.532(3)
C13 C14 1.394(3)
C13 C24 1.388(4)
C13 H13 0.9500
C14 H14 0.9500
C15 C17 1.509(3)
C16 C18 1.389(3)
C16 C26 1.466(3)
C17 H17a 0.9800
C17 H17b 0.9800
C17 H17c 0.9800
C18 C24 1.392(4)
C18 H18 0.9500
C20 C21 1.393(3)
C20 C27 1.387(3)
C20 H20 0.9500
C21 C31 1.383(3)
C21 H21 0.9500
C22 C29 1.518(3)
C22 H22a 0.9800
C22 H22b 0.9800
C22 H22c 0.9800
C23 C25 1.395(3)
C23 C27 1.392(3)
C23 H23 0.9500
C24 H24 0.9500
C25 C31 1.383(3)
C25 H25 0.9500
C28 C30 1.512(3)
C28 H28a 0.9800
C28 H28b 0.9800
C28 H28c 0.9800
C29 C33 1.512(3)
C29 C35 1.502(3)
C30 C32 1.515(3)
C30 C34 1.517(3)
C31 H31 0.9500
C32 H32a 0.9800
C32 H32b 0.9800
C32 H32c 0.9800
C33 H33a 0.9800
C33 H33b 0.9800
C33 H33c 0.9800
C34 H34a 0.9800
C34 H34b 0.9800
C34 H34c 0.9800
C35 H35a 0.9800
C35 H35b 0.9800
C35 H35c 0.9800
